data_7025601
loop_
_publ_author_name
'Ye, Wei-Ping'
'Shi, Xin-Cui'
'Li, Bai-Xiang'
'Liu, Jing-Yu'
'Li, Yue-Sheng'
'Cheng, Yan-Xiang'
'Hu, Ning-Hai'

_publ_section_title
;
 Synthesis and characterization of the titanium complexes bearing two
 \b-enaminoketonato ligands with electron withdrawing groups/modified
 phenyls and their behaviors for ethylene (co-)polymerization.
;
_journal_issue 38
_journal_name_full 'Dalton transactions (Cambridge, England : 2003)'
_journal_page_first 9000
_journal_page_last 9007
_journal_paper_doi 10.1039/c001987a
_journal_volume 39
_journal_year 2010
_chemical_formula_sum 'C32 H18 Cl2 F10 N2 O2 Ti'
_chemical_formula_weight 771.28
_chemical_name_systematic
;
?
;
_space_group_IT_number 15
_symmetry_cell_setting monoclinic
_symmetry_space_group_name_Hall '-C 2yc'
_symmetry_space_group_name_H-M 'C 1 2/c 1'
_atom_sites_solution_hydrogens geom
_atom_sites_solution_primary direct
_atom_sites_solution_secondary difmap
_audit_creation_method SHELXL-97
_cell_angle_alpha 90.00
_cell_angle_beta 118.4900(10)
_cell_angle_gamma 90.00
_cell_formula_units_Z 4
_cell_length_a 21.721(2)
_cell_length_b 8.4944(8)
_cell_length_c 19.0168(17)
_cell_measurement_reflns_used 3496
_cell_measurement_temperature 185(2)
_cell_measurement_theta_max 26.02
_cell_measurement_theta_min 2.35
_cell_volume 3083.8(5)
_computing_cell_refinement 'Bruker SMART'
_computing_data_collection 'Bruker SMART'
_computing_data_reduction 'Bruker SAINT'
_computing_molecular_graphics 'Bruker SHELXTL'
_computing_publication_material 'Bruker SHELXTL'
_computing_structure_refinement 'SHELXL-97 (Sheldrick, 1997)'
_computing_structure_solution 'SHELXS-97 (Sheldrick, 1990)'
_diffrn_ambient_temperature 185(2)
_diffrn_measured_fraction_theta_full 0.995
_diffrn_measured_fraction_theta_max 0.995
_diffrn_measurement_device_type 'CCD area detector'
_diffrn_measurement_method 'phi and omega scans'
_diffrn_radiation_monochromator graphite
_diffrn_radiation_source 'fine-focus sealed tube'
_diffrn_radiation_type MoK\a
_diffrn_radiation_wavelength 0.71073
_diffrn_reflns_av_R_equivalents 0.0204
_diffrn_reflns_av_sigmaI/netI 0.0242
_diffrn_reflns_limit_h_max 23
_diffrn_reflns_limit_h_min -26
_diffrn_reflns_limit_k_max 9
_diffrn_reflns_limit_k_min -10
_diffrn_reflns_limit_l_max 23
_diffrn_reflns_limit_l_min -19
_diffrn_reflns_number 8403
_diffrn_reflns_theta_full 26.03
_diffrn_reflns_theta_max 26.03
_diffrn_reflns_theta_min 2.13
_exptl_absorpt_coefficient_mu 0.547
_exptl_absorpt_correction_T_max 0.9413
_exptl_absorpt_correction_T_min 0.8254
_exptl_absorpt_correction_type multi-scan
_exptl_absorpt_process_details '(SADABS; Sheldrick, 1996)'
_exptl_crystal_colour black
_exptl_crystal_density_diffrn 1.661
_exptl_crystal_density_method 'not measured'
_exptl_crystal_description block
_exptl_crystal_F_000 1544
_exptl_crystal_size_max 0.37
_exptl_crystal_size_mid 0.15
_exptl_crystal_size_min 0.11
_refine_diff_density_max 0.290
_refine_diff_density_min -0.291
_refine_diff_density_rms 0.052
_refine_ls_extinction_method none
_refine_ls_goodness_of_fit_ref 1.052
_refine_ls_hydrogen_treatment constr
_refine_ls_matrix_type full
_refine_ls_number_parameters 222
_refine_ls_number_reflns 3035
_refine_ls_number_restraints 0
_refine_ls_restrained_S_all 1.052
_refine_ls_R_factor_all 0.0402
_refine_ls_R_factor_gt 0.0325
_refine_ls_shift/su_max 0.000
_refine_ls_shift/su_mean 0.000
_refine_ls_structure_factor_coef Fsqd
_refine_ls_weighting_details 'calc w=1/[\s^2^(Fo^2^)+(0.0455P)^2^+2.1768P] where P=(Fo^2^+2Fc^2^)/3'
_refine_ls_weighting_scheme calc
_refine_ls_wR_factor_gt 0.0827
_refine_ls_wR_factor_ref 0.0869
_reflns_number_gt 2584
_reflns_number_total 3035
_reflns_threshold_expression >2sigma(I)
_cod_data_source_file c001987a.txt
_cod_data_source_block r464(2n)
_cod_depositor_comments
;
The following automatic conversions were performed:

'_symmetry_cell_setting' value 'Monoclinic' changed to 'monoclinic'
according to /home/saulius/struct/CIF-dictionaries/cif_core.dic
dictionary named 'cif_core.dic' version 2.4.2 from
2011-04-26.

'_exptl_absorpt_correction_type' value 'Multi-scan'
changed to 'multi-scan' according to
/home/saulius/struct/CIF-dictionaries/cif_core.dic dictionary named
'cif_core.dic' version 2.4.2 from 2011-04-26.

Automatic conversion script
Id: cif_fix_values 1891 2012-01-12 08:04:46Z andrius 
;
_cod_original_sg_symbol_H-M C2/c
_cod_database_code 7025601

loop_
_symmetry_equiv_pos_as_xyz
'x, y, z'
'-x, y, -z+1/2'
'x+1/2, y+1/2, z'
'-x+1/2, y+1/2, -z+1/2'
'-x, -y, -z'
'x, -y, z-1/2'
'-x+1/2, -y+1/2, -z'
'x+1/2, -y+1/2, z-1/2'

loop_
_atom_site_label
_atom_site_type_symbol
_atom_site_fract_x
_atom_site_fract_y
_atom_site_fract_z
_atom_site_U_iso_or_equiv
_atom_site_adp_type
_atom_site_occupancy
_atom_site_symmetry_multiplicity
_atom_site_calc_flag
_atom_site_refinement_flags
Ti1 Ti 0.0000 0.14353(5) 0.2500 0.02125(13) Uani 1 2 d S
N1 N -0.01423(7) -0.04263(17) 0.32324(8) 0.0216(3) Uani 1 1 d .
O1 O 0.09407(6) 0.11088(14) 0.32532(7) 0.0240(3) Uani 1 1 d .
Cl1 Cl -0.02232(3) 0.32185(6) 0.32399(3) 0.03494(15) Uani 1 1 d .
F1 F 0.06566(6) -0.19532(16) 0.52362(7) 0.0444(3) Uani 1 1 d .
F2 F -0.04253(6) -0.14576(16) 0.44967(7) 0.0424(3) Uani 1 1 d .
F3 F 0.00583(7) -0.33896(14) 0.42118(8) 0.0469(3) Uani 1 1 d .
F4 F 0.19478(6) 0.27696(14) 0.33457(7) 0.0387(3) Uani 1 1 d .
F5 F 0.24108(6) -0.10878(18) 0.53339(8) 0.0552(4) Uani 1 1 d .
C1 C -0.09238(10) -0.2645(2) 0.25558(12) 0.0313(4) Uani 1 1 d .
H1 H -0.0533 -0.3227 0.2600 0.038 Uiso 1 1 calc R
C2 C -0.15903(12) -0.3290(3) 0.21651(13) 0.0389(5) Uani 1 1 d .
H2 H -0.1656 -0.4322 0.1948 0.047 Uiso 1 1 calc R
C3 C -0.21603(11) -0.2431(3) 0.20910(12) 0.0375(5) Uani 1 1 d .
H3 H -0.2618 -0.2866 0.1814 0.045 Uiso 1 1 calc R
C4 C -0.20634(10) -0.0947(3) 0.24195(12) 0.0343(5) Uani 1 1 d .
H4 H -0.2454 -0.0366 0.2374 0.041 Uiso 1 1 calc R
C5 C -0.13971(9) -0.0297(2) 0.28168(11) 0.0280(4) Uani 1 1 d .
H5 H -0.1331 0.0726 0.3043 0.034 Uiso 1 1 calc R
C6 C -0.08293(9) -0.1153(2) 0.28805(11) 0.0239(4) Uani 1 1 d .
C7 C 0.03354(9) -0.0806(2) 0.39602(11) 0.0242(4) Uani 1 1 d .
C8 C 0.10442(9) -0.0325(2) 0.43369(11) 0.0279(4) Uani 1 1 d .
H8 H 0.1332 -0.0605 0.4882 0.034 Uiso 1 1 calc R
C9 C 0.13389(9) 0.0520(2) 0.39604(10) 0.0225(4) Uani 1 1 d .
C10 C 0.21020(9) 0.0782(2) 0.42930(10) 0.0229(4) Uani 1 1 d .
C11 C 0.23835(10) 0.1845(2) 0.39600(11) 0.0270(4) Uani 1 1 d .
C12 C 0.30864(10) 0.2033(2) 0.42219(12) 0.0322(4) Uani 1 1 d .
H12 H 0.3246 0.2766 0.3967 0.039 Uiso 1 1 calc R
C13 C 0.35608(10) 0.1149(3) 0.48601(12) 0.0367(5) Uani 1 1 d .
H13 H 0.4049 0.1261 0.5044 0.044 Uiso 1 1 calc R
C14 C 0.33200(10) 0.0102(3) 0.52278(12) 0.0392(5) Uani 1 1 d .
H14 H 0.3640 -0.0505 0.5672 0.047 Uiso 1 1 calc R
C15 C 0.26142(10) -0.0050(3) 0.49452(12) 0.0328(4) Uani 1 1 d .
C16 C 0.01516(10) -0.1910(2) 0.44766(12) 0.0307(4) Uani 1 1 d .

loop_
_atom_site_aniso_label
_atom_site_aniso_U_11
_atom_site_aniso_U_22
_atom_site_aniso_U_33
_atom_site_aniso_U_23
_atom_site_aniso_U_13
_atom_site_aniso_U_12
Ti1 0.0171(2) 0.0214(2) 0.0212(2) 0.000 0.00587(19) 0.000
N1 0.0170(7) 0.0217(7) 0.0250(8) -0.0020(6) 0.0093(6) -0.0022(6)
O1 0.0169(6) 0.0284(7) 0.0228(6) 0.0031(5) 0.0062(5) -0.0015(5)
Cl1 0.0356(3) 0.0303(3) 0.0340(3) -0.0088(2) 0.0127(2) 0.00290(19)
F1 0.0345(7) 0.0660(9) 0.0274(6) 0.0137(6) 0.0105(5) -0.0093(6)
F2 0.0312(7) 0.0600(8) 0.0448(7) 0.0104(6) 0.0252(6) -0.0006(6)
F3 0.0606(9) 0.0300(7) 0.0485(8) 0.0049(5) 0.0248(7) -0.0068(6)
F4 0.0246(6) 0.0431(7) 0.0403(7) 0.0188(5) 0.0089(5) -0.0016(5)
F5 0.0270(7) 0.0754(10) 0.0543(8) 0.0416(7) 0.0122(6) 0.0033(6)
C1 0.0286(10) 0.0292(10) 0.0365(11) -0.0028(8) 0.0160(9) -0.0030(8)
C2 0.0398(12) 0.0343(12) 0.0380(12) -0.0074(9) 0.0149(10) -0.0130(9)
C3 0.0255(11) 0.0481(13) 0.0318(11) 0.0025(9) 0.0078(9) -0.0131(9)
C4 0.0231(10) 0.0455(12) 0.0352(11) 0.0069(9) 0.0146(9) -0.0004(8)
C5 0.0243(10) 0.0300(10) 0.0304(10) 0.0001(8) 0.0136(8) -0.0020(7)
C6 0.0199(9) 0.0272(9) 0.0231(9) 0.0005(7) 0.0091(7) -0.0039(7)
C7 0.0227(9) 0.0254(9) 0.0253(9) -0.0008(7) 0.0122(8) -0.0004(7)
C8 0.0202(9) 0.0370(11) 0.0220(9) 0.0042(8) 0.0063(8) -0.0024(8)
C9 0.0207(9) 0.0234(9) 0.0212(9) -0.0010(7) 0.0083(7) 0.0001(7)
C10 0.0187(9) 0.0268(9) 0.0221(9) -0.0024(7) 0.0088(7) -0.0014(7)
C11 0.0232(9) 0.0298(10) 0.0239(9) 0.0021(8) 0.0078(8) -0.0011(7)
C12 0.0256(10) 0.0391(11) 0.0326(11) 0.0016(9) 0.0145(9) -0.0074(8)
C13 0.0183(10) 0.0531(13) 0.0361(11) 0.0016(10) 0.0108(9) -0.0027(9)
C14 0.0210(10) 0.0535(13) 0.0354(11) 0.0140(10) 0.0072(9) 0.0057(9)
C15 0.0248(10) 0.0403(11) 0.0320(10) 0.0092(9) 0.0124(8) 0.0001(8)
C16 0.0234(10) 0.0366(11) 0.0301(10) 0.0036(8) 0.0113(8) -0.0042(8)

loop_
_atom_type_symbol
_atom_type_description
_atom_type_scat_dispersion_real
_atom_type_scat_dispersion_imag
_atom_type_scat_source
C C 0.0033 0.0016 'International Tables Vol C Tables 4.2.6.8 and 6.1.1.4'
H H 0.0000 0.0000 'International Tables Vol C Tables 4.2.6.8 and 6.1.1.4'
N N 0.0061 0.0033 'International Tables Vol C Tables 4.2.6.8 and 6.1.1.4'
O O 0.0106 0.0060 'International Tables Vol C Tables 4.2.6.8 and 6.1.1.4'
Cl Cl 0.1484 0.1585 'International Tables Vol C Tables 4.2.6.8 and 6.1.1.4'
F F 0.0171 0.0103 'International Tables Vol C Tables 4.2.6.8 and 6.1.1.4'
Ti Ti 0.2776 0.4457 'International Tables Vol C Tables 4.2.6.8 and 6.1.1.4'

loop_
_geom_angle_atom_site_label_1
_geom_angle_atom_site_label_2
_geom_angle_atom_site_label_3
_geom_angle
_geom_angle_site_symmetry_1
_geom_angle_site_symmetry_3
O1 Ti1 O1 162.98(8) . 2
O1 Ti1 N1 86.95(5) . 2
O1 Ti1 N1 80.95(5) 2 2
O1 Ti1 N1 80.95(5) . .
O1 Ti1 N1 86.95(5) 2 .
N1 Ti1 N1 89.37(7) 2 .
O1 Ti1 Cl1 95.45(4) . 2
O1 Ti1 Cl1 95.87(4) 2 2
N1 Ti1 Cl1 87.23(4) 2 2
N1 Ti1 Cl1 175.19(4) . 2
O1 Ti1 Cl1 95.87(4) . .
O1 Ti1 Cl1 95.45(4) 2 .
N1 Ti1 Cl1 175.19(4) 2 .
N1 Ti1 Cl1 87.23(4) . .
Cl1 Ti1 Cl1 96.35(3) 2 .
C7 N1 C6 120.23(15) . .
C7 N1 Ti1 123.94(12) . .
C6 N1 Ti1 115.68(11) . .
C9 O1 Ti1 142.26(12) . .
C6 C1 C2 119.77(19) . .
C6 C1 H1 120.1 . .
C2 C1 H1 120.1 . .
C3 C2 C1 120.05(19) . .
C3 C2 H2 120.0 . .
C1 C2 H2 120.0 . .
C4 C3 C2 120.00(19) . .
C4 C3 H3 120.0 . .
C2 C3 H3 120.0 . .
C3 C4 C5 120.32(19) . .
C3 C4 H4 119.8 . .
C5 C4 H4 119.8 . .
C6 C5 C4 119.47(18) . .
C6 C5 H5 120.3 . .
C4 C5 H5 120.3 . .
C1 C6 C5 120.38(17) . .
C1 C6 N1 119.83(16) . .
C5 C6 N1 119.60(16) . .
N1 C7 C8 125.80(17) . .
N1 C7 C16 120.40(16) . .
C8 C7 C16 113.78(15) . .
C9 C8 C7 123.66(17) . .
C9 C8 H8 118.2 . .
C7 C8 H8 118.2 . .
O1 C9 C8 119.69(16) . .
O1 C9 C10 116.08(15) . .
C8 C9 C10 124.19(16) . .
C15 C10 C11 113.11(16) . .
C15 C10 C9 123.84(17) . .
C11 C10 C9 123.00(16) . .
F4 C11 C12 116.47(17) . .
F4 C11 C10 119.32(16) . .
C12 C11 C10 124.21(17) . .
C11 C12 C13 119.38(18) . .
C11 C12 H12 120.3 . .
C13 C12 H12 120.3 . .
C14 C13 C12 119.47(19) . .
C14 C13 H13 120.3 . .
C12 C13 H13 120.3 . .
C15 C14 C13 119.14(19) . .
C15 C14 H14 120.4 . .
C13 C14 H14 120.4 . .
F5 C15 C14 116.36(17) . .
F5 C15 C10 118.98(16) . .
C14 C15 C10 124.66(18) . .
F2 C16 F3 107.95(16) . .
F2 C16 F1 106.04(16) . .
F3 C16 F1 106.37(16) . .
F2 C16 C7 112.10(16) . .
F3 C16 C7 111.84(16) . .
F1 C16 C7 112.17(15) . .

loop_
_geom_bond_atom_site_label_1
_geom_bond_atom_site_label_2
_geom_bond_distance
_geom_bond_site_symmetry_2
Ti1 O1 1.8738(12) .
Ti1 O1 1.8738(12) 2
Ti1 N1 2.2241(15) 2
Ti1 N1 2.2241(15) .
Ti1 Cl1 2.2716(6) 2
Ti1 Cl1 2.2716(6) .
N1 C7 1.314(2) .
N1 C6 1.450(2) .
O1 C9 1.303(2) .
F1 C16 1.334(2) .
F2 C16 1.329(2) .
F3 C16 1.333(2) .
F4 C11 1.350(2) .
F5 C15 1.353(2) .
C1 C6 1.382(3) .
C1 C2 1.386(3) .
C1 H1 0.9500 .
C2 C3 1.385(3) .
C2 H2 0.9500 .
C3 C4 1.378(3) .
C3 H3 0.9500 .
C4 C5 1.388(3) .
C4 H4 0.9500 .
C5 C6 1.386(3) .
C5 H5 0.9500 .
C7 C8 1.414(3) .
C7 C16 1.542(3) .
C8 C9 1.369(3) .
C8 H8 0.9500 .
C9 C10 1.482(2) .
C10 C15 1.400(3) .
C10 C11 1.400(3) .
C11 C12 1.371(3) .
C12 C13 1.381(3) .
C12 H12 0.9500 .
C13 C14 1.379(3) .
C13 H13 0.9500 .
C14 C15 1.367(3) .
C14 H14 0.9500 .
